data_7024974
loop_
_publ_author_name
'Seino, Hidetake'
'Misumi, Yoshiyuki'
'Hojo, Yoshihiro'
'Mizobe, Yasushi'

_publ_section_title
;
 Heterolytic H2 activation by rhodium thiolato complexes bearing the
 hydrotris(pyrazolyl)borato ligand and application to catalytic
 hydrogenation under mild conditions.
;
_journal_issue 12
_journal_name_full 'Dalton transactions (Cambridge, England : 2003)'
_journal_page_first 3072
_journal_page_last 3082
_journal_paper_doi 10.1039/b923557d
_journal_volume 39
_journal_year 2010
_chemical_formula_moiety 'C26 H36 B N6 O3 Rh S '
_chemical_formula_sum 'C26 H36 B N6 O3 Rh S'
_chemical_formula_weight 626.38
_space_group_IT_number 14
_symmetry_cell_setting monoclinic
_symmetry_Int_Tables_number 14
_symmetry_space_group_name_Hall '-P 2ybc'
_symmetry_space_group_name_H-M 'P 1 21/c 1'
_audit_creation_date 2009-08-09
_audit_creation_method 'by CrystalStructure 3.8'
_cell_angle_alpha 90.0000
_cell_angle_beta 102.7935(8)
_cell_angle_gamma 90.0000
_cell_formula_units_Z 4
_cell_length_a 10.137(2)
_cell_length_b 18.086(3)
_cell_length_c 15.833(3)
_cell_measurement_reflns_used 9164
_cell_measurement_temperature 113.1
_cell_measurement_theta_max 27.9
_cell_measurement_theta_min 3.1
_cell_volume 2830.7(9)
_computing_cell_refinement CrystalClear
_computing_data_collection CrystalClear
_computing_data_reduction CrystalStructure
_computing_publication_material 'CrystalStructure 3.8'
_computing_structure_refinement CRYSTALS
_computing_structure_solution SHELXS97
_diffrn_ambient_temperature 113.1
_diffrn_detector_area_resol_mean 7.31
_diffrn_measured_fraction_theta_full 0.998
_diffrn_measured_fraction_theta_max 0.998
_diffrn_measurement_device_type 'Rigaku Mercury'
_diffrn_measurement_method \w
_diffrn_radiation_type 'Mo K\a'
_diffrn_radiation_wavelength 0.71070
_diffrn_reflns_av_R_equivalents 0.030
_diffrn_reflns_limit_h_max 12
_diffrn_reflns_limit_h_min -13
_diffrn_reflns_limit_k_max 23
_diffrn_reflns_limit_k_min -17
_diffrn_reflns_limit_l_max 20
_diffrn_reflns_limit_l_min -20
_diffrn_reflns_number 22692
_diffrn_reflns_theta_full 27.87
_diffrn_reflns_theta_max 27.87
_exptl_absorpt_coefficient_mu 0.714
_exptl_absorpt_correction_T_max 0.886
_exptl_absorpt_correction_T_min 0.717
_exptl_absorpt_correction_type multi-scan
_exptl_absorpt_process_details 'Jacobson, R. (1998) Private communication'
_exptl_crystal_colour orange
_exptl_crystal_density_diffrn 1.470
_exptl_crystal_density_method 'not measured'
_exptl_crystal_description prism
_exptl_crystal_F_000 1296.00
_exptl_crystal_size_max 0.30
_exptl_crystal_size_mid 0.25
_exptl_crystal_size_min 0.17
_refine_diff_density_max 1.00
_refine_diff_density_min -0.63
_refine_ls_extinction_method none
_refine_ls_goodness_of_fit_ref 1.058
_refine_ls_hydrogen_treatment refall
_refine_ls_number_parameters 509
_refine_ls_number_reflns 6749
_refine_ls_R_factor_gt 0.0254
_refine_ls_shift/su_max 0.0038
_refine_ls_structure_factor_coef Fsqd
_refine_ls_weighting_details 'w = 1/[1.0000\s(Fo^2^)]/(4Fo^2^)'
_refine_ls_weighting_scheme calc
_refine_ls_wR_factor_ref 0.0527
_reflns_number_gt 5550
_reflns_number_total 6749
_reflns_threshold_expression F^2^>2.0\s(F^2^)
_cod_data_source_file b923557d.txt
_cod_data_source_block '__[TpsRhH(SC6H4-2-COOH)]_THF'
_cod_original_cell_volume 2830.6(10)
_cod_original_formula_sum 'C26 H36 B N6 O3 Rh S '
_cod_database_code 7024974

loop_
_symmetry_equiv_pos_site_id
_symmetry_equiv_pos_as_xyz
1 +X,+Y,+Z
2 -X,1/2+Y,1/2-Z
3 -X,-Y,-Z
4 +X,1/2-Y,1/2+Z

loop_
_atom_site_label
_atom_site_type_symbol
_atom_site_fract_x
_atom_site_fract_y
_atom_site_fract_z
_atom_site_U_iso_or_equiv
_atom_site_adp_type
_atom_site_occupancy
_atom_site_symmetry_multiplicity
_atom_site_calc_flag
_atom_site_refinement_flags
Rh(1) Rh 0.282240(10) 0.331660(10) 0.223810(10) 0.01529(3) Uani 1.00 1 d .
S(1) S 0.29536(5) 0.27833(3) 0.35693(3) 0.02191(12) Uani 1.00 1 d .
O(1) O 0.19716(13) 0.42610(7) 0.25872(8) 0.0188(3) Uani 1.00 1 d .
O(2) O 0.10203(15) 0.51054(7) 0.32493(10) 0.0248(3) Uani 1.00 1 d .
O(3) O 0.12890(15) 0.59688(7) 0.19713(10) 0.0309(4) Uani 1.00 1 d .
N(1) N 0.38441(15) 0.37750(8) 0.06894(10) 0.0176(4) Uani 1.00 1 d .
N(2) N 0.27052(15) 0.37739(8) 0.10220(10) 0.0165(3) Uani 1.00 1 d .
N(3) N 0.47360(16) 0.25797(8) 0.13888(10) 0.0195(4) Uani 1.00 1 d .
N(4) N 0.37092(16) 0.24401(8) 0.18083(10) 0.0185(4) Uani 1.00 1 d .
N(5) N 0.56526(16) 0.37850(8) 0.20677(10) 0.0181(4) Uani 1.00 1 d .
N(6) N 0.48021(16) 0.38484(8) 0.26280(10) 0.0186(4) Uani 1.00 1 d .
C(1) C 0.17092(19) 0.40918(9) 0.04372(12) 0.0180(4) Uani 1.00 1 d .
C(2) C 0.2218(2) 0.43016(10) -0.02802(13) 0.0203(5) Uani 1.00 1 d .
C(3) C 0.3559(2) 0.40946(9) -0.01023(12) 0.0187(4) Uani 1.00 1 d .
C(4) C 0.0318(2) 0.41639(13) 0.05917(15) 0.0250(5) Uani 1.00 1 d .
C(5) C 0.4584(2) 0.41708(13) -0.06476(14) 0.0244(5) Uani 1.00 1 d .
C(6) C 0.3521(2) 0.17017(10) 0.18059(13) 0.0216(4) Uani 1.00 1 d .
C(7) C 0.4453(2) 0.13727(11) 0.13928(15) 0.0272(5) Uani 1.00 1 d .
C(8) C 0.5194(2) 0.19295(11) 0.11360(14) 0.0246(5) Uani 1.00 1 d .
C(9) C 0.2443(2) 0.13395(13) 0.21657(17) 0.0281(6) Uani 1.00 1 d .
C(10) C 0.6314(2) 0.18873(14) 0.06628(18) 0.0335(6) Uani 1.00 1 d .
C(11) C 0.5471(2) 0.42269(10) 0.33154(13) 0.0202(4) Uani 1.00 1 d .
C(12) C 0.6761(2) 0.43989(11) 0.32037(14) 0.0230(5) Uani 1.00 1 d .
C(13) C 0.6855(2) 0.41135(10) 0.24125(13) 0.0210(4) Uani 1.00 1 d .
C(14) C 0.4841(2) 0.44311(12) 0.40509(14) 0.0247(5) Uani 1.00 1 d .
C(15) C 0.8004(2) 0.41244(14) 0.19694(16) 0.0283(6) Uani 1.00 1 d .
C(16) C 0.17834(19) 0.32132(10) 0.40634(12) 0.0184(4) Uani 1.00 1 d .
C(17) C 0.11687(19) 0.39201(10) 0.38749(12) 0.0180(4) Uani 1.00 1 d .
C(18) C 0.0262(2) 0.41770(11) 0.43683(13) 0.0232(5) Uani 1.00 1 d .
C(19) C -0.0060(2) 0.37597(12) 0.50209(14) 0.0290(5) Uani 1.00 1 d .
C(20) C 0.0556(2) 0.30720(12) 0.52117(14) 0.0278(5) Uani 1.00 1 d .
C(21) C 0.1453(2) 0.28157(11) 0.47544(13) 0.0241(5) Uani 1.00 1 d .
C(22) C 0.14339(19) 0.44137(10) 0.31919(12) 0.0179(4) Uani 1.00 1 d .
C(23) C 0.0735(2) 0.67058(13) 0.20074(18) 0.0340(6) Uani 1.00 1 d .
C(24) C 0.1806(2) 0.72390(13) 0.18646(17) 0.0333(6) Uani 1.00 1 d .
C(25) C 0.2584(3) 0.67910(14) 0.1330(2) 0.0456(8) Uani 1.00 1 d .
C(26) C 0.2550(2) 0.60166(13) 0.16929(17) 0.0326(6) Uani 1.00 1 d .
B(1) B 0.5136(2) 0.33814(12) 0.12038(15) 0.0196(5) Uani 1.00 1 d .
H(1) H 0.5879(18) 0.3364(9) 0.0821(12) 0.015(4) Uiso 1.00 1 d .
H(2) H 0.174(2) 0.4537(11) -0.0779(14) 0.031(6) Uiso 1.00 1 d .
H(3) H 0.029(2) 0.4551(12) 0.0977(15) 0.037(6) Uiso 1.00 1 d .
H(4) H -0.035(2) 0.4256(12) 0.0045(15) 0.035(6) Uiso 1.00 1 d .
H(5) H 0.005(2) 0.3739(13) 0.0846(16) 0.043(7) Uiso 1.00 1 d .
H(6) H 0.541(2) 0.4323(11) -0.0318(14) 0.029(6) Uiso 1.00 1 d .
H(7) H 0.432(2) 0.4531(12) -0.1077(15) 0.037(6) Uiso 1.00 1 d .
H(8) H 0.467(2) 0.3700(13) -0.0943(16) 0.044(7) Uiso 1.00 1 d .
H(9) H 0.456(2) 0.0856(11) 0.1310(13) 0.023(5) Uiso 1.00 1 d .
H(10) H 0.190(4) 0.097(2) 0.170(2) 0.020(9) Uiso 0.55 1 d P
H(11) H 0.283(5) 0.105(3) 0.263(3) 0.047(17) Uiso 0.55 1 d P
H(12) H 0.187(4) 0.168(2) 0.235(2) 0.014(9) Uiso 0.55 1 d P
H(13) H 0.603(2) 0.2066(13) 0.0113(17) 0.045(7) Uiso 1.00 1 d .
H(14) H 0.664(2) 0.1413(13) 0.0656(15) 0.040(6) Uiso 1.00 1 d .
H(15) H 0.712(2) 0.2191(11) 0.0921(14) 0.031(6) Uiso 1.00 1 d .
H(16) H 0.740(2) 0.4635(11) 0.3582(14) 0.029(6) Uiso 1.00 1 d .
H(17) H 0.553(2) 0.4609(10) 0.4506(13) 0.024(5) Uiso 1.00 1 d .
H(18) H 0.445(2) 0.4016(12) 0.4269(15) 0.039(6) Uiso 1.00 1 d .
H(19) H 0.416(2) 0.4807(11) 0.3908(13) 0.025(5) Uiso 1.00 1 d .
H(20) H 0.858(3) 0.4526(18) 0.216(2) 0.042(10) Uiso 0.80 1 d P
H(21) H 0.769(2) 0.4199(16) 0.1299(18) 0.022(8) Uiso 0.80 1 d P
H(22) H 0.853(3) 0.3723(19) 0.207(2) 0.044(10) Uiso 0.80 1 d P
H(23) H -0.012(2) 0.4646(11) 0.4236(13) 0.025(5) Uiso 1.00 1 d .
H(24) H -0.073(2) 0.3949(11) 0.5323(14) 0.031(6) Uiso 1.00 1 d .
H(25) H 0.033(2) 0.2774(11) 0.5635(14) 0.029(6) Uiso 1.00 1 d .
H(26) H 0.190(2) 0.2362(11) 0.4879(14) 0.028(5) Uiso 1.00 1 d .
H(27) H 0.114(2) 0.5352(13) 0.2864(16) 0.041(7) Uiso 1.00 1 d .
H(28) H 0.1401(17) 0.2918(9) 0.1963(11) 0.011(4) Uiso 1.00 1 d .
H(29) H 0.054(2) 0.6754(12) 0.2570(16) 0.041(7) Uiso 1.00 1 d .
H(30) H -0.007(2) 0.6726(13) 0.1592(17) 0.053(8) Uiso 1.00 1 d .
H(31) H 0.238(2) 0.7371(13) 0.2413(17) 0.048(7) Uiso 1.00 1 d .
H(32) H 0.148(2) 0.7671(13) 0.1573(15) 0.039(6) Uiso 1.00 1 d .
H(33) H 0.350(2) 0.6957(13) 0.1386(16) 0.047(7) Uiso 1.00 1 d .
H(34) H 0.209(3) 0.6821(17) 0.070(2) 0.093(12) Uiso 1.00 1 d .
H(35) H 0.328(2) 0.5912(12) 0.2207(15) 0.039(6) Uiso 1.00 1 d .
H(36) H 0.253(2) 0.5627(12) 0.1278(15) 0.039(6) Uiso 1.00 1 d .
H(37) H 0.238(4) 0.156(2) 0.276(3) 0.012(11) Uiso 0.45 1 d P
H(38) H 0.154(5) 0.141(3) 0.179(3) 0.028(13) Uiso 0.45 1 d P
H(39) H 0.266(7) 0.082(3) 0.233(5) 0.05(2) Uiso 0.45 1 d P
H(40) H 0.814(7) 0.3642(16) 0.177(6) 0.04(3) Uiso 0.20 1 d P
H(41) H 0.879(3) 0.429(6) 0.236(2) 0.04(3) Uiso 0.20 1 d P
H(42) H 0.780(5) 0.445(5) 0.149(4) 0.04(3) Uiso 0.20 1 d P

loop_
_atom_site_aniso_label
_atom_site_aniso_U_11
_atom_site_aniso_U_22
_atom_site_aniso_U_33
_atom_site_aniso_U_12
_atom_site_aniso_U_13
_atom_site_aniso_U_23
Rh(1) 0.01676(8) 0.01251(7) 0.01761(8) 0.00147(6) 0.00597(6) -0.00043(6)
S(1) 0.0272(2) 0.0168(2) 0.0233(2) 0.0048(2) 0.0089(2) 0.00438(19)
O(1) 0.0228(7) 0.0157(6) 0.0204(7) 0.0033(5) 0.0103(5) 0.0008(5)
O(2) 0.0372(8) 0.0153(6) 0.0262(8) 0.0069(6) 0.0163(6) 0.0029(6)
O(3) 0.0330(8) 0.0252(7) 0.0388(9) 0.0080(6) 0.0174(7) 0.0103(6)
N(1) 0.0178(8) 0.0172(7) 0.0193(8) 0.0004(6) 0.0071(6) -0.0022(6)
N(2) 0.0160(7) 0.0158(7) 0.0195(8) 0.0008(6) 0.0076(6) -0.0031(6)
N(3) 0.0184(8) 0.0193(7) 0.0216(8) 0.0031(6) 0.0060(6) -0.0037(6)
N(4) 0.0177(8) 0.0174(7) 0.0205(8) 0.0013(6) 0.0044(6) -0.0023(6)
N(5) 0.0162(8) 0.0174(7) 0.0215(8) -0.0001(6) 0.0060(6) -0.0008(6)
N(6) 0.0201(8) 0.0172(7) 0.0193(8) -0.0002(6) 0.0064(6) -0.0026(6)
C(1) 0.0204(9) 0.0124(8) 0.0219(10) 0.0029(7) 0.0058(8) -0.0014(7)
C(2) 0.0226(10) 0.0177(9) 0.0207(10) 0.0023(7) 0.0050(8) 0.0020(7)
C(3) 0.0239(10) 0.0134(8) 0.0197(9) -0.0020(7) 0.0068(8) -0.0025(7)
C(4) 0.0229(11) 0.0252(11) 0.0281(12) 0.0057(9) 0.0082(9) 0.0057(9)
C(5) 0.0246(11) 0.0279(11) 0.0229(11) -0.0032(9) 0.0103(9) -0.0017(9)
C(6) 0.0220(10) 0.0164(8) 0.0236(10) 0.0010(8) -0.0008(8) -0.0026(8)
C(7) 0.0274(11) 0.0178(10) 0.0347(12) 0.0065(8) 0.0035(9) -0.0063(8)
C(8) 0.0213(10) 0.0232(9) 0.0278(11) 0.0057(8) 0.0025(8) -0.0090(8)
C(9) 0.0331(13) 0.0172(11) 0.0342(13) 0.0001(9) 0.0077(11) -0.0004(9)
C(10) 0.0287(12) 0.0306(12) 0.0437(15) 0.0070(10) 0.0134(11) -0.0127(11)
C(11) 0.0265(10) 0.0130(8) 0.0201(9) -0.0000(7) 0.0030(8) 0.0008(7)
C(12) 0.0226(10) 0.0203(9) 0.0240(10) -0.0038(8) 0.0004(8) -0.0002(8)
C(13) 0.0199(10) 0.0160(9) 0.0259(10) -0.0004(7) 0.0026(8) 0.0035(8)
C(14) 0.0322(12) 0.0201(10) 0.0219(10) -0.0045(9) 0.0060(9) -0.0034(8)
C(15) 0.0201(11) 0.0299(12) 0.0351(13) -0.0025(9) 0.0066(9) 0.0060(10)
C(16) 0.0212(9) 0.0164(9) 0.0170(9) -0.0021(7) 0.0029(7) -0.0012(7)
C(17) 0.0210(10) 0.0173(8) 0.0155(9) -0.0011(7) 0.0039(7) -0.0002(7)
C(18) 0.0268(11) 0.0231(10) 0.0204(10) 0.0024(8) 0.0069(8) -0.0001(8)
C(19) 0.0343(12) 0.0337(12) 0.0224(10) -0.0019(10) 0.0133(9) -0.0034(9)
C(20) 0.0362(12) 0.0295(11) 0.0189(10) -0.0085(9) 0.0087(9) 0.0023(8)
C(21) 0.0317(11) 0.0200(10) 0.0193(10) -0.0021(8) 0.0031(8) 0.0021(8)
C(22) 0.0181(9) 0.0158(8) 0.0195(9) 0.0019(7) 0.0034(7) -0.0001(7)
C(23) 0.0312(13) 0.0279(11) 0.0452(14) 0.0094(10) 0.0134(11) 0.0086(11)
C(24) 0.0355(13) 0.0259(11) 0.0378(14) 0.0008(10) 0.0065(11) -0.0001(10)
C(25) 0.0498(17) 0.0366(14) 0.0601(19) -0.0068(12) 0.0332(15) 0.0003(13)
C(26) 0.0302(13) 0.0308(12) 0.0402(14) 0.0017(9) 0.0149(11) -0.0035(10)
B(1) 0.0161(10) 0.0213(10) 0.0220(11) 0.0019(8) 0.0058(8) -0.0036(9)

loop_
_atom_type_symbol
_atom_type_description
_atom_type_scat_dispersion_real
_atom_type_scat_dispersion_imag
_atom_type_scat_source
C C 0.003 0.002
;
International Tables for Crystallography
(1992, Vol. C, Tables 4.2.6.8 and 6.1.1.4)
;
H H 0.000 0.000
;
International Tables for Crystallography
(1992, Vol. C, Table 6.1.1.4)
;
B B 0.001 0.001
;
International Tables for Crystallography
(1992, Vol. C, Tables 4.2.6.8 and 6.1.1.4)
;
N N 0.006 0.003
;
International Tables for Crystallography
(1992, Vol. C, Tables 4.2.6.8 and 6.1.1.4)
;
O O 0.011 0.006
;
International Tables for Crystallography
(1992, Vol. C, Tables 4.2.6.8 and 6.1.1.4)
;
S S 0.125 0.123
;
International Tables for Crystallography
(1992, Vol. C, Tables 4.2.6.8 and 6.1.1.4)
;
Rh Rh -1.118 0.919
;
International Tables for Crystallography
(1992, Vol. C, Tables 4.2.6.8 and 6.1.1.4)
;

loop_
_geom_angle_atom_site_label_1
_geom_angle_atom_site_label_2
_geom_angle_atom_site_label_3
_geom_angle
_geom_angle_publ_flag
S(1) Rh(1) O(1) 92.58(3) yes
S(1) Rh(1) N(2) 178.64(4) yes
S(1) Rh(1) N(4) 92.30(4) yes
S(1) Rh(1) N(6) 93.59(4) yes
O(1) Rh(1) N(2) 88.68(5) yes
O(1) Rh(1) N(4) 174.80(6) yes
O(1) Rh(1) N(6) 88.39(5) yes
N(2) Rh(1) N(4) 86.47(6) yes
N(2) Rh(1) N(6) 86.96(5) yes
N(4) Rh(1) N(6) 89.50(6) yes
Rh(1) S(1) C(16) 108.55(6) yes
Rh(1) O(1) C(22) 133.04(12) yes
C(23) O(3) C(26) 109.46(16) yes
N(2) N(1) C(3) 109.35(14) yes
N(2) N(1) B(1) 118.81(15) yes
C(3) N(1) B(1) 131.64(17) yes
Rh(1) N(2) N(1) 118.49(10) yes
Rh(1) N(2) C(1) 133.82(14) yes
N(1) N(2) C(1) 107.69(15) yes
N(4) N(3) C(8) 109.16(15) yes
N(4) N(3) B(1) 121.33(15) yes
C(8) N(3) B(1) 129.32(18) yes
Rh(1) N(4) N(3) 117.42(10) yes
Rh(1) N(4) C(6) 135.00(14) yes
N(3) N(4) C(6) 107.56(15) yes
N(6) N(5) C(13) 109.90(15) yes
N(6) N(5) B(1) 118.44(15) yes
C(13) N(5) B(1) 131.66(18) yes
Rh(1) N(6) N(5) 116.70(10) yes
Rh(1) N(6) C(11) 136.33(14) yes
N(5) N(6) C(11) 106.94(15) yes
N(2) C(1) C(2) 108.69(17) yes
N(2) C(1) C(4) 121.36(18) yes
C(2) C(1) C(4) 129.94(16) yes
C(1) C(2) C(3) 106.53(16) yes
N(1) C(3) C(2) 107.73(18) yes
N(1) C(3) C(5) 122.72(16) yes
C(2) C(3) C(5) 129.53(17) yes
N(4) C(6) C(7) 108.28(18) yes
N(4) C(6) C(9) 123.28(19) yes
C(7) C(6) C(9) 128.39(18) yes
C(6) C(7) C(8) 107.34(18) yes
N(3) C(8) C(7) 107.64(19) yes
N(3) C(8) C(10) 122.68(19) yes
C(7) C(8) C(10) 129.7(2) yes
N(6) C(11) C(12) 109.40(19) yes
N(6) C(11) C(14) 122.29(18) yes
C(12) C(11) C(14) 128.28(17) yes
C(11) C(12) C(13) 106.71(17) yes
N(5) C(13) C(12) 107.05(18) yes
N(5) C(13) C(15) 122.92(18) yes
C(12) C(13) C(15) 130.03(18) yes
S(1) C(16) C(17) 128.04(15) yes
S(1) C(16) C(21) 115.04(14) yes
C(17) C(16) C(21) 116.88(18) yes
C(16) C(17) C(18) 119.22(18) yes
C(16) C(17) C(22) 123.75(18) yes
C(18) C(17) C(22) 117.03(16) yes
C(17) C(18) C(19) 121.82(18) yes
C(18) C(19) C(20) 118.8(2) yes
C(19) C(20) C(21) 120.5(2) yes
C(16) C(21) C(20) 122.67(18) yes
O(1) C(22) O(2) 117.66(17) yes
O(1) C(22) C(17) 128.20(16) yes
O(2) C(22) C(17) 114.14(17) yes
O(3) C(23) C(24) 106.5(2) yes
C(23) C(24) C(25) 102.9(2) yes
C(24) C(25) C(26) 103.0(2) yes
O(3) C(26) C(25) 105.5(2) yes
N(1) B(1) N(3) 107.59(14) yes
N(1) B(1) N(5) 109.31(16) yes
N(3) B(1) N(5) 109.14(16) yes
S(1) Rh(1) H(28) 85.7(6) no
O(1) Rh(1) H(28) 92.4(6) no
N(2) Rh(1) H(28) 93.7(6) no
N(4) Rh(1) H(28) 89.8(6) no
N(6) Rh(1) H(28) 179.0(6) no
C(22) O(2) H(27) 112.2(18) no
C(1) C(2) H(2) 126.3(15) no
C(3) C(2) H(2) 127.2(15) no
C(1) C(4) H(3) 109.9(14) no
C(1) C(4) H(4) 111.2(15) no
C(1) C(4) H(5) 111.9(15) no
H(3) C(4) H(4) 109.4(18) no
H(3) C(4) H(5) 106(2) no
H(4) C(4) H(5) 108.0(19) no
C(3) C(5) H(6) 110.9(15) no
C(3) C(5) H(7) 111.2(15) no
C(3) C(5) H(8) 110.0(15) no
H(6) C(5) H(7) 106.2(19) no
H(6) C(5) H(8) 111.1(19) no
H(7) C(5) H(8) 107(2) no
C(6) C(7) H(9) 126.1(13) no
C(8) C(7) H(9) 126.6(13) no
C(6) C(9) H(10) 109(2) no
C(6) C(9) H(11) 110(3) no
C(6) C(9) H(12) 113(2) no
C(6) C(9) H(37) 112(2) no
C(6) C(9) H(38) 112(3) no
C(6) C(9) H(39) 112(4) no
H(10) C(9) H(11) 105(4) no
H(10) C(9) H(12) 111(3) no
H(11) C(9) H(12) 109(4) no
H(37) C(9) H(38) 105(4) no
H(37) C(9) H(39) 100(5) no
H(38) C(9) H(39) 114(5) no
C(8) C(10) H(13) 110.4(17) no
C(8) C(10) H(14) 111.4(16) no
C(8) C(10) H(15) 114.2(14) no
H(13) C(10) H(14) 111(2) no
H(13) C(10) H(15) 105(2) no
H(14) C(10) H(15) 105.1(18) no
C(11) C(12) H(16) 125.7(16) no
C(13) C(12) H(16) 127.6(16) no
C(11) C(14) H(17) 107.7(14) no
C(11) C(14) H(18) 112.0(15) no
C(11) C(14) H(19) 113.6(13) no
H(17) C(14) H(18) 107.1(18) no
H(17) C(14) H(19) 108.3(17) no
H(18) C(14) H(19) 107.9(19) no
C(13) C(15) H(20) 110(2) no
C(13) C(15) H(21) 112.6(15) no
C(13) C(15) H(22) 114(2) no
C(13) C(15) H(40) 109(5) no
C(13) C(15) H(41) 109(2) no
C(13) C(15) H(42) 109(3) no
H(20) C(15) H(21) 105(2) no
H(20) C(15) H(22) 106(2) no
H(21) C(15) H(22) 109(2) no
H(40) C(15) H(41) 109(7) no
H(40) C(15) H(42) 109(8) no
H(41) C(15) H(42) 109(6) no
C(17) C(18) H(23) 117.7(14) no
C(19) C(18) H(23) 120.5(14) no
C(18) C(19) H(24) 118.8(12) no
C(20) C(19) H(24) 122.3(12) no
C(19) C(20) H(25) 120.4(14) no
C(21) C(20) H(25) 119.0(14) no
C(16) C(21) H(26) 115.2(14) no
C(20) C(21) H(26) 122.1(14) no
O(3) C(23) H(29) 106.3(13) no
O(3) C(23) H(30) 107.1(15) no
C(24) C(23) H(29) 112.6(13) no
C(24) C(23) H(30) 114.6(17) no
H(29) C(23) H(30) 109(2) no
C(23) C(24) H(31) 109.7(16) no
C(23) C(24) H(32) 115.2(15) no
C(25) C(24) H(31) 110.5(16) no
C(25) C(24) H(32) 110.0(16) no
H(31) C(24) H(32) 108(2) no
C(24) C(25) H(33) 113.1(15) no
C(24) C(25) H(34) 109(2) no
C(26) C(25) H(33) 110.9(14) no
C(26) C(25) H(34) 112.0(18) no
H(33) C(25) H(34) 109(2) no
O(3) C(26) H(35) 106.8(15) no
O(3) C(26) H(36) 106.2(15) no
C(25) C(26) H(35) 114.4(13) no
C(25) C(26) H(36) 114.7(15) no
H(35) C(26) H(36) 108.7(19) no
N(1) B(1) H(1) 109.6(9) no
N(3) B(1) H(1) 109.0(9) no
N(5) B(1) H(1) 112.1(9) no

loop_
_geom_bond_atom_site_label_1
_geom_bond_atom_site_label_2
_geom_bond_distance
_geom_bond_publ_flag
Rh(1) S(1) 2.2948(5) yes
Rh(1) O(1) 2.0440(13) yes
Rh(1) N(2) 2.0746(15) yes
Rh(1) N(4) 2.0137(15) yes
Rh(1) N(6) 2.1874(15) yes
S(1) C(16) 1.742(2) yes
O(1) C(22) 1.233(2) yes
O(2) C(22) 1.329(2) yes
O(3) C(23) 1.453(2) yes
O(3) C(26) 1.444(3) yes
N(1) N(2) 1.371(2) yes
N(1) C(3) 1.352(2) yes
N(1) B(1) 1.553(2) yes
N(2) C(1) 1.339(2) yes
N(3) N(4) 1.376(2) yes
N(3) C(8) 1.357(2) yes
N(3) B(1) 1.551(2) yes
N(4) C(6) 1.349(2) yes
N(5) N(6) 1.372(2) yes
N(5) C(13) 1.357(2) yes
N(5) B(1) 1.536(2) yes
N(6) C(11) 1.336(2) yes
C(1) C(2) 1.400(3) yes
C(1) C(4) 1.490(3) yes
C(2) C(3) 1.377(2) yes
C(3) C(5) 1.497(3) yes
C(6) C(7) 1.395(3) yes
C(6) C(9) 1.491(3) yes
C(7) C(8) 1.371(3) yes
C(8) C(10) 1.494(3) yes
C(11) C(12) 1.393(3) yes
C(11) C(14) 1.493(3) yes
C(12) C(13) 1.377(3) yes
C(13) C(15) 1.486(3) yes
C(16) C(17) 1.425(2) yes
C(16) C(21) 1.410(2) yes
C(17) C(18) 1.411(3) yes
C(17) C(22) 1.472(2) yes
C(18) C(19) 1.376(3) yes
C(19) C(20) 1.395(3) yes
C(20) C(21) 1.363(3) yes
C(23) C(24) 1.506(3) yes
C(24) C(25) 1.513(4) yes
C(25) C(26) 1.517(3) yes
Rh(1) H(28) 1.583(16) no
O(2) H(27) 0.79(2) no
C(2) H(2) 0.93(2) no
C(4) H(3) 0.93(2) no
C(4) H(4) 0.99(2) no
C(4) H(5) 0.93(2) no
C(5) H(6) 0.92(2) no
C(5) H(7) 0.94(2) no
C(5) H(8) 0.98(2) no
C(7) H(9) 0.95(2) no
C(9) H(10) 1.05(3) no
C(9) H(11) 0.91(6) no
C(9) H(12) 0.93(4) no
C(9) H(37) 1.04(5) no
C(9) H(38) 0.98(4) no
C(9) H(39) 0.99(7) no
C(10) H(13) 0.91(2) no
C(10) H(14) 0.92(2) no
C(10) H(15) 0.99(2) no
C(12) H(16) 0.89(2) no
C(14) H(17) 0.944(19) no
C(14) H(18) 0.95(2) no
C(14) H(19) 0.96(2) no
C(15) H(20) 0.94(3) no
C(15) H(21) 1.05(2) no
C(15) H(22) 0.89(3) no
C(15) H(40) 0.95(4) no
C(15) H(41) 0.95(5) no
C(15) H(42) 0.95(8) no
C(18) H(23) 0.94(2) no
C(19) H(24) 0.97(2) no
C(20) H(25) 0.93(2) no
C(21) H(26) 0.94(2) no
C(23) H(29) 0.96(2) no
C(23) H(30) 0.93(2) no
C(24) H(31) 0.96(2) no
C(24) H(32) 0.93(2) no
C(25) H(33) 0.96(2) no
C(25) H(34) 1.01(3) no
C(26) H(35) 0.99(2) no
C(26) H(36) 0.96(2) no
B(1) H(1) 1.07(2) no

loop_
_geom_contact_atom_site_label_1
_geom_contact_atom_site_label_2
_geom_contact_distance
O(1) O(3) 3.2667(17)
O(2) O(3) 2.617(2)
O(3) H(27) 1.83(2)
